data_1520830
loop_
_publ_author_name
'Berastegui, P.'
'Hull, S.'
'Eriksson, S.G.'

_publ_section_title
;
 A neutron diffraction study of the temperature dependence of Ca2 Fe2 O5
;
_journal_name_full 'Materials Research Bulletin'
_journal_page_first 303
_journal_page_last 314
_journal_volume 34
_journal_year 1999
_chemical_formula_sum 'Ca2 Fe2 O5'
_space_group_IT_number 62
_symmetry_space_group_name_Hall '-P 2n 2ac'
_symmetry_space_group_name_H-M 'P c m n'
_cell_angle_alpha 90
_cell_angle_beta 90
_cell_angle_gamma 90
_cell_formula_units_Z 4
_cell_length_a 5.5946
_cell_length_b 14.8273
_cell_length_c 5.4307
_cell_volume 450.492
_citation_journal_id_ASTM MRBUAC
_cod_data_source_file Berastegui_MRBUAC_1999_524.cif
_cod_data_source_block Ca2Fe2O5
_cod_original_cell_volume 450.4919
_cod_original_sg_symbol_Hall '-P 2ac 2n (z,y,-x)'
_cod_database_code 1520830

loop_
_symmetry_equiv_pos_as_xyz
x,y,z
x+1/2,-y,-z+1/2
-x+1/2,-y+1/2,z+1/2
-x,y+1/2,-z
-x,-y,-z
-x-1/2,y,z-1/2
x-1/2,y-1/2,-z-1/2
x,-y-1/2,z

loop_
_atom_site_label
_atom_site_type_symbol
_atom_site_fract_x
_atom_site_fract_y
_atom_site_fract_z
_atom_site_occupancy
_atom_site_U_iso_or_equiv
O3 O-2 0.8754 0.25 0.5994 1 0.0
Ca1 Ca+2 0.0221 0.1078 0.4826 1 0.0
O1 O-2 0.2382 -0.0156 0.2634 1 0.0
Fe1 Fe+3 0 0 0 1 0.0
Fe2 Fe+3 -0.0656 0.25 -0.0543 1 0.0
O2 O-2 0.0727 0.1408 0.0236 1 0.0
